data_4312790
loop_
_publ_author_name
'Bidyut Kumar Santra'
'Ben-Jie Liaw'
'Chiu-Mine Hung'
'C. W. Liu'
'Ju-Chun Wang'

_publ_section_title
;
 Syntheses, Solid-State Structures, and Solution Studies by VT 31P NMR of
 [Zn{Se2P(OEt)2}2]\\infty and [Zn2{Se2P(OiPr)2}4]
;
_journal_name_full 'Inorganic Chemistry'
_journal_page_first 8866
_journal_page_last 8871
_journal_paper_doi 10.1021/ic034845y
_journal_volume 42
_journal_year 2003
_chemical_formula_sum 'C8 H20 O4 P2 Se4 Zn'
_chemical_formula_weight 623.39
_chemical_name_systematic
; 
 ? 
;
_space_group_IT_number 14
_symmetry_cell_setting monoclinic
_symmetry_space_group_name_Hall '-P 2yn'
_symmetry_space_group_name_H-M 'P 1 21/n 1'
_atom_sites_solution_hydrogens geom
_atom_sites_solution_primary direct
_atom_sites_solution_secondary difmap
_audit_creation_method SHELXL-97
_cell_angle_alpha 90.00
_cell_angle_beta 105.272(7)
_cell_angle_gamma 90.00
_cell_formula_units_Z 4
_cell_length_a 8.558(3)
_cell_length_b 19.803(7)
_cell_length_c 11.901(4)
_cell_measurement_reflns_used 977
_cell_measurement_temperature 298(2)
_cell_measurement_theta_max 25.00
_cell_measurement_theta_min 2.83
_cell_volume 1945.7(12)
_computing_cell_refinement 'Bruker SMART'
_computing_data_collection 'Bruker SMART'
_computing_data_reduction 'Bruker SAINT'
_computing_molecular_graphics 'Bruker SHELXTL'
_computing_publication_material 'Bruker SHELXTL'
_computing_structure_refinement 'SHELXL-97 (Sheldrick, 1997)'
_computing_structure_solution 'SHELXS-97 (Sheldrick, 1990)'
_diffrn_ambient_temperature 298(2)
_diffrn_measured_fraction_theta_full 0.962
_diffrn_measured_fraction_theta_max 0.962
_diffrn_measurement_device_type 'CCD area detector'
_diffrn_measurement_method 'phi and omega scans'
_diffrn_radiation_monochromator graphite
_diffrn_radiation_source 'fine-focus sealed tube'
_diffrn_radiation_type MoK\a
_diffrn_radiation_wavelength 0.71073
_diffrn_reflns_av_R_equivalents 0.0544
_diffrn_reflns_av_sigmaI/netI 0.0570
_diffrn_reflns_limit_h_max 9
_diffrn_reflns_limit_h_min -9
_diffrn_reflns_limit_k_max 19
_diffrn_reflns_limit_k_min -23
_diffrn_reflns_limit_l_max 8
_diffrn_reflns_limit_l_min -14
_diffrn_reflns_number 5906
_diffrn_reflns_theta_full 25.02
_diffrn_reflns_theta_max 25.02
_diffrn_reflns_theta_min 2.05
_exptl_absorpt_coefficient_mu 8.913
_exptl_absorpt_correction_T_max 0.9224
_exptl_absorpt_correction_T_min 0.4042
_exptl_absorpt_correction_type empirical
_exptl_crystal_colour colorless
_exptl_crystal_density_diffrn 2.128
_exptl_crystal_density_meas 0
_exptl_crystal_density_method 'not measured'
_exptl_crystal_description column
_exptl_crystal_F_000 1184
_exptl_crystal_size_max 0.42
_exptl_crystal_size_mid 0.20
_exptl_crystal_size_min 0.20
_refine_diff_density_max 1.020
_refine_diff_density_min -0.719
_refine_diff_density_rms 0.176
_refine_ls_extinction_method none
_refine_ls_goodness_of_fit_ref 1.081
_refine_ls_hydrogen_treatment mixed
_refine_ls_matrix_type full
_refine_ls_number_parameters 172
_refine_ls_number_reflns 3307
_refine_ls_number_restraints 0
_refine_ls_restrained_S_all 1.081
_refine_ls_R_factor_all 0.0816
_refine_ls_R_factor_gt 0.0558
_refine_ls_shift/su_max 0.000
_refine_ls_shift/su_mean 0.000
_refine_ls_structure_factor_coef Fsqd
_refine_ls_weighting_details 'calc w=1/[\s^2^(Fo^2^)+(0.0677P)^2^+11.5101P] where P=(Fo^2^+2Fc^2^)/3'
_refine_ls_weighting_scheme calc
_refine_ls_wR_factor_gt 0.1396
_refine_ls_wR_factor_ref 0.1530
_reflns_number_gt 2426
_reflns_number_total 3307
_reflns_threshold_expression >2sigma(I)
_cod_data_source_file ic034845ysi20030718_044519_1.cif
_cod_data_source_block 1
_cod_depositor_comments
;
The following automatic conversions were performed:

'_symmetry_cell_setting' value 'Monoclinic' changed to 'monoclinic'
according to the built-in table from CIF Core dictionary named
'cif_core.dic' version 2.4.1 from 2010-06-29.

Automatic conversion script
Id: cif_fix_values 1646 2011-03-28 12:23:43Z adriana 
;
_cod_original_cell_volume 1945.6(11)
_cod_database_code 4312790

loop_
_symmetry_equiv_pos_as_xyz
'x, y, z'
'-x+1/2, y+1/2, -z+1/2'
'-x, -y, -z'
'x-1/2, -y-1/2, z-1/2'

loop_
_atom_site_label
_atom_site_type_symbol
_atom_site_fract_x
_atom_site_fract_y
_atom_site_fract_z
_atom_site_U_iso_or_equiv
_atom_site_adp_type
_atom_site_occupancy
_atom_site_symmetry_multiplicity
_atom_site_calc_flag
_atom_site_refinement_flags
_atom_site_disorder_assembly
_atom_site_disorder_group
Zn1 Zn 0.79435(14) 0.33287(6) 0.63532(9) 0.0427(3) Uani 1 1 d . . .
Se1 Se 1.25903(12) 0.16592(6) 0.92268(8) 0.0445(3) Uani 1 1 d . . .
Se2 Se 1.03676(13) 0.26112(6) 0.68791(8) 0.0508(3) Uani 1 1 d . . .
Se3 Se 0.82077(16) 0.44935(6) 0.72257(12) 0.0662(4) Uani 1 1 d . . .
Se4 Se 0.55061(13) 0.31472(6) 0.70565(9) 0.0507(3) Uani 1 1 d . . .
P1 P 0.6183(4) 0.41248(16) 0.7808(2) 0.0539(7) Uani 1 1 d . . .
P6 P 1.0782(3) 0.24346(13) 0.87193(19) 0.0372(5) Uani 1 1 d . . .
O1 O 1.1232(8) 0.3093(4) 0.9474(6) 0.0469(16) Uani 1 1 d . . .
O2 O 0.9177(7) 0.2261(3) 0.9069(6) 0.0431(15) Uani 1 1 d . . .
O3 O 0.6459(11) 0.4138(5) 0.9167(6) 0.073(3) Uani 1 1 d . . .
O4 O 0.4708(11) 0.4636(5) 0.7544(7) 0.073(2) Uani 1 1 d . . .
C1 C 1.2547(15) 0.3523(6) 0.9338(11) 0.063(3) Uani 1 1 d . . .
H1A H 1.2322 0.3684 0.8542 0.076 Uiso 1 1 calc R . .
H1B H 1.3552 0.3269 0.9512 0.076 Uiso 1 1 calc R . .
C2 C 1.270(2) 0.4099(8) 1.0141(15) 0.100(5) Uani 1 1 d . . .
H2A H 1.3574 0.4384 1.0066 0.150 Uiso 1 1 calc R . .
H2B H 1.2916 0.3936 1.0927 0.150 Uiso 1 1 calc R . .
H2C H 1.1709 0.4353 0.9954 0.150 Uiso 1 1 calc R . .
C3 C 0.8322(15) 0.1657(6) 0.8681(12) 0.066(3) Uani 1 1 d . . .
H3A H 0.9016 0.1273 0.8969 0.080 Uiso 1 1 calc R . .
H3B H 0.8034 0.1643 0.7836 0.080 Uiso 1 1 calc R . .
C4 C 0.6838(16) 0.1607(7) 0.9086(13) 0.075(4) Uani 1 1 d . . .
H4A H 0.6294 0.1190 0.8818 0.112 Uiso 1 1 calc R . .
H4B H 0.6135 0.1979 0.8782 0.112 Uiso 1 1 calc R . .
H4C H 0.7121 0.1619 0.9921 0.112 Uiso 1 1 calc R . .
C5 C 0.761(2) 0.3707(11) 0.9908(11) 0.105(6) Uani 1 1 d . . .
H5A H 0.8564 0.3678 0.9610 0.126 Uiso 1 1 calc R . .
H5B H 0.7157 0.3258 0.9881 0.126 Uiso 1 1 calc R . .
C6 C 0.811(3) 0.3929(11) 1.1109(12) 0.125(7) Uani 1 1 d . . .
H6A H 0.8898 0.3619 1.1555 0.188 Uiso 1 1 calc R . .
H6B H 0.7188 0.3944 1.1422 0.188 Uiso 1 1 calc R . .
H6C H 0.8584 0.4371 1.1147 0.188 Uiso 1 1 calc R . .
C7 C 0.3814(17) 0.4805(8) 0.6370(12) 0.078(4) Uani 1 1 d . . .
H7A H 0.4077 0.4486 0.5827 0.094 Uiso 1 1 calc R . .
H7B H 0.4114 0.5253 0.6173 0.094 Uiso 1 1 calc R . .
C8 C 0.2086(17) 0.4782(8) 0.6272(13) 0.082(4) Uani 1 1 d . . .
H8A H 0.1497 0.4887 0.5488 0.122 Uiso 1 1 calc R . .
H8B H 0.1825 0.5106 0.6795 0.122 Uiso 1 1 calc R . .
H8C H 0.1794 0.4338 0.6471 0.122 Uiso 1 1 calc R . .

loop_
_atom_site_aniso_label
_atom_site_aniso_U_11
_atom_site_aniso_U_22
_atom_site_aniso_U_33
_atom_site_aniso_U_23
_atom_site_aniso_U_13
_atom_site_aniso_U_12
Zn1 0.0393(6) 0.0492(7) 0.0361(5) -0.0015(5) 0.0038(4) 0.0018(5)
Se1 0.0399(6) 0.0553(6) 0.0354(5) -0.0025(4) 0.0049(4) 0.0108(5)
Se2 0.0453(6) 0.0713(8) 0.0342(5) 0.0058(5) 0.0078(4) 0.0145(5)
Se3 0.0680(8) 0.0550(7) 0.0772(8) -0.0184(6) 0.0221(6) -0.0146(6)
Se4 0.0452(6) 0.0547(7) 0.0531(6) 0.0000(5) 0.0142(5) -0.0023(5)
P1 0.0603(18) 0.0570(18) 0.0445(14) -0.0061(13) 0.0140(12) 0.0064(14)
P6 0.0308(12) 0.0476(15) 0.0314(11) 0.0023(10) 0.0051(9) 0.0024(11)
O1 0.044(4) 0.049(4) 0.049(4) -0.003(3) 0.015(3) 0.001(3)
O2 0.030(3) 0.049(4) 0.051(4) -0.001(3) 0.013(3) 0.004(3)
O3 0.088(6) 0.086(6) 0.049(4) -0.006(4) 0.021(4) 0.025(5)
O4 0.079(6) 0.071(6) 0.070(5) -0.007(4) 0.023(4) 0.024(5)
C1 0.064(8) 0.051(7) 0.070(7) 0.003(6) 0.009(6) -0.011(6)
C2 0.121(14) 0.066(10) 0.121(12) -0.046(9) 0.045(11) -0.039(9)
C3 0.053(7) 0.060(8) 0.089(9) -0.007(7) 0.025(6) -0.023(6)
C4 0.055(8) 0.073(9) 0.100(10) 0.014(8) 0.028(7) -0.005(7)
C5 0.102(12) 0.145(17) 0.057(8) -0.001(9) 0.002(8) 0.051(12)
C6 0.167(19) 0.152(19) 0.047(7) 0.000(9) 0.011(9) 0.000(15)
C7 0.076(9) 0.073(9) 0.084(9) 0.032(7) 0.018(7) 0.021(7)
C8 0.077(10) 0.079(10) 0.097(10) -0.002(8) 0.037(8) 0.010(8)

loop_
_atom_type_symbol
_atom_type_description
_atom_type_scat_dispersion_real
_atom_type_scat_dispersion_imag
_atom_type_scat_source
C C 0.0033 0.0016 'International Tables Vol C Tables 4.2.6.8 and 6.1.1.4'
H H 0.0000 0.0000 'International Tables Vol C Tables 4.2.6.8 and 6.1.1.4'
O O 0.0106 0.0060 'International Tables Vol C Tables 4.2.6.8 and 6.1.1.4'
P P 0.1023 0.0942 'International Tables Vol C Tables 4.2.6.8 and 6.1.1.4'
Zn Zn 0.2839 1.4301 'International Tables Vol C Tables 4.2.6.8 and 6.1.1.4'
Se Se -0.0929 2.2259 'International Tables Vol C Tables 4.2.6.8 and 6.1.1.4'

loop_
_geom_angle_atom_site_label_1
_geom_angle_atom_site_label_2
_geom_angle_atom_site_label_3
_geom_angle
_geom_angle_site_symmetry_1
_geom_angle_site_symmetry_3
_geom_angle_publ_flag
Se2 Zn1 Se1 97.70(5) . 4_565 ?
Se2 Zn1 Se4 124.16(6) . . ?
Se1 Zn1 Se4 117.55(6) 4_565 . ?
Se2 Zn1 Se3 116.58(6) . . ?
Se1 Zn1 Se3 112.82(6) 4_565 . ?
Se4 Zn1 Se3 89.18(6) . . ?
P6 Se1 Zn1 99.54(7) . 4_666 ?
P6 Se2 Zn1 104.78(8) . . ?
P1 Se3 Zn1 80.20(9) . . ?
P1 Se4 Zn1 81.42(9) . . ?
O3 P1 O4 95.1(5) . . ?
O3 P1 Se4 113.2(4) . . ?
O4 P1 Se4 112.4(4) . . ?
O3 P1 Se3 114.1(4) . . ?
O4 P1 Se3 112.7(4) . . ?
Se4 P1 Se3 108.83(13) . . ?
O1 P6 O2 97.4(4) . . ?
O1 P6 Se1 112.4(3) . . ?
O2 P6 Se1 112.5(3) . . ?
O1 P6 Se2 113.4(3) . . ?
O2 P6 Se2 112.5(3) . . ?
Se1 P6 Se2 108.38(11) . . ?
C1 O1 P6 120.2(7) . . ?
C3 O2 P6 120.7(7) . . ?
C5 O3 P1 121.3(8) . . ?
C7 O4 P1 122.0(8) . . ?
O1 C1 C2 108.7(11) . . ?
O2 C3 C4 111.5(11) . . ?
O3 C5 C6 114.0(15) . . ?
O4 C7 C8 109.8(11) . . ?

loop_
_geom_bond_atom_site_label_1
_geom_bond_atom_site_label_2
_geom_bond_distance
_geom_bond_site_symmetry_2
_geom_bond_publ_flag
Zn1 Se2 2.4557(16) . ?
Zn1 Se1 2.4684(16) 4_565 ?
Zn1 Se4 2.4700(17) . ?
Zn1 Se3 2.5150(18) . ?
Se1 P6 2.150(3) . ?
Se1 Zn1 2.4684(16) 4_666 ?
Se2 P6 2.153(2) . ?
Se3 P1 2.156(3) . ?
Se4 P1 2.147(3) . ?
P1 O3 1.572(8) . ?
P1 O4 1.584(9) . ?
P6 O1 1.572(7) . ?
P6 O2 1.575(7) . ?
O1 C1 1.454(14) . ?
O2 C3 1.414(13) . ?
O3 C5 1.423(17) . ?
O4 C7 1.445(14) . ?
C1 C2 1.471(17) . ?
C3 C4 1.475(17) . ?
C5 C6 1.449(19) . ?
C7 C8 1.453(19) . ?
